data_2226327
loop_
_publ_author_name
'Vasiliev, Alexander D.'
'Cherepakhin, Alexander V.'
'Zaitsev, Alexander I.'

_publ_section_title
;
 The trigonal polymorph of strontium tetraborate, \b-SrB~4~O~7~
;
_journal_coeditor_code WM2345
_journal_issue 6
_journal_name_full 'Acta Crystallographica Section E'
_journal_page_first i48
_journal_paper_doi 10.1107/S1600536810019069
_journal_volume 66
_journal_year 2010
_chemical_formula_iupac 'Sr B4 O7'
_chemical_formula_moiety 'B4 O7, Sr'
_chemical_formula_structural 'Sr (B4 O7)'
_chemical_formula_sum 'B4 O7 Sr'
_chemical_formula_weight 242.86
_chemical_name_common 'Strontium tetraborate'
_chemical_name_systematic
;
strontium tetraborate
;
_space_group_IT_number 143
_symmetry_cell_setting trigonal
_symmetry_space_group_name_Hall 'P 3'
_symmetry_space_group_name_H-M 'P 3'
_atom_sites_solution_primary direct
_atom_sites_solution_secondary difmap
_cell_angle_alpha 90.00
_cell_angle_beta 90.00
_cell_angle_gamma 120.00
_cell_formula_units_Z 9
_cell_length_a 17.1450(10)
_cell_length_b 17.1450(10)
_cell_length_c 4.2527(5)
_cell_measurement_reflns_used 2820
_cell_measurement_temperature 296(2)
_cell_measurement_theta_max 29.30
_cell_measurement_theta_min 2.38
_cell_volume 1082.61(16)
_computing_cell_refinement 'SAINT-<i>Plus</i> (Bruker, 2001)'
_computing_data_collection 'SMART (Bruker, 2001)'
_computing_data_reduction 'SAINT-<i>Plus</i> (Bruker, 2001)'
_computing_molecular_graphics 'SHELXTL (Sheldrick, 2008)'
_computing_publication_material 'SHELXTL (Sheldrick, 2008)'
_computing_structure_refinement 'SHELXTL (Sheldrick, 2008)'
_computing_structure_solution 'SHELXTL (Sheldrick, 2008)'
_diffrn_ambient_temperature 296(2)
_diffrn_measured_fraction_theta_full 0.997
_diffrn_measured_fraction_theta_max 0.997
_diffrn_measurement_device_type 'Bruker SMART CCD area-detector'
_diffrn_measurement_method '\f and \w'
_diffrn_radiation_monochromator graphite
_diffrn_radiation_source 'fine-focus sealed tube'
_diffrn_radiation_type MoK\a
_diffrn_radiation_wavelength 0.71073
_diffrn_reflns_av_R_equivalents 0.0539
_diffrn_reflns_av_sigmaI/netI 0.0780
_diffrn_reflns_limit_h_max 23
_diffrn_reflns_limit_h_min -22
_diffrn_reflns_limit_k_max 23
_diffrn_reflns_limit_k_min -23
_diffrn_reflns_limit_l_max 5
_diffrn_reflns_limit_l_min -5
_diffrn_reflns_number 10350
_diffrn_reflns_theta_full 28.72
_diffrn_reflns_theta_max 28.72
_diffrn_reflns_theta_min 2.38
_exptl_absorpt_coefficient_mu 11.185
_exptl_absorpt_correction_T_max 0.2422
_exptl_absorpt_correction_T_min 0.0949
_exptl_absorpt_correction_type multi-scan
_exptl_absorpt_process_details '(SADABS; Sheldrick, 2004)'
_exptl_crystal_colour colorless
_exptl_crystal_density_diffrn 3.3526(5)
_exptl_crystal_density_method 'not measured'
_exptl_crystal_description ellipsoidal
_exptl_crystal_F_000 1026
_exptl_crystal_size_max 0.40
_exptl_crystal_size_mid 0.25
_exptl_crystal_size_min 0.18
_refine_diff_density_max 1.018
_refine_diff_density_min -0.492
_refine_ls_abs_structure_details 'Flack (1983), 1836 Friedel pairs'
_refine_ls_abs_structure_Flack -0.030(7)
_refine_ls_extinction_coef 0.0794(13)
_refine_ls_extinction_expression Fc^*^=kFc[1+0.001xFc^2^\l^3^/sin(2\q)]^-1/4^
_refine_ls_extinction_method 'SHELXTL (Sheldrick, 2008)'
_refine_ls_goodness_of_fit_ref 0.849
_refine_ls_matrix_type full
_refine_ls_number_parameters 265
_refine_ls_number_reflns 3709
_refine_ls_number_restraints 0
_refine_ls_restrained_S_all 0.849
_refine_ls_R_factor_all 0.0399
_refine_ls_R_factor_gt 0.0304
_refine_ls_shift/su_max 0.000
_refine_ls_shift/su_mean 0.000
_refine_ls_structure_factor_coef Fsqd
_refine_ls_weighting_details 'w=1/[\s^2^(Fo^2^)+(0.0000P)^2^+0.0000P] where P=(Fo^2^+2Fc^2^)/3'
_refine_ls_weighting_scheme calc
_refine_ls_wR_factor_gt 0.0606
_refine_ls_wR_factor_ref 0.0640
_reflns_number_gt 3202
_reflns_number_total 3709
_reflns_threshold_expression I>2\s(I)
_cod_data_source_file wm2345.cif
_cod_data_source_block I
_cod_original_formula_sum 'B4 O7 Sr1'
_cod_database_code 2226327
_cod_database_fobs_code 2226327

loop_
_symmetry_equiv_pos_as_xyz
'x, y, z'
'-y, x-y, z'
'-x+y, -x, z'

loop_
_atom_site_type_symbol
_atom_site_label
_atom_site_fract_x
_atom_site_fract_y
_atom_site_fract_z
_atom_site_U_iso_or_equiv
_atom_site_adp_type
_atom_site_calc_flag
_atom_site_refinement_flags
_atom_site_occupancy
_atom_site_disorder_assembly
_atom_site_disorder_group
Sr Sr1 0.0000 0.0000 0.5000 0.0106(2) Uani d S 1 . .
Sr Sr2 0.6667 0.3333 0.7047(2) 0.0097(2) Uani d S 1 . .
Sr Sr3 0.3333 0.6667 0.6084(5) 0.01172(15) Uani d S 1 . .
Sr Sr4 0.32408(4) 0.33158(4) 0.7001(4) 0.00732(14) Uani d . 1 . .
Sr Sr5 -0.00569(3) 0.33541(4) 0.5183(4) 0.00743(15) Uani d . 1 . .
O O1 0.3441(2) 0.5031(2) 0.5634(9) 0.0115(7) Uani d . 1 . .
O O2 0.2472(2) 0.3798(2) 0.2476(8) 0.0094(7) Uani d . 1 . .
O O3 0.2591(2) 0.5240(2) 0.1833(8) 0.0108(7) Uani d . 1 . .
O O4 0.1239(2) 0.3939(2) 0.0012(9) 0.0109(7) Uani d . 1 . .
O O5 0.1760(2) 0.5441(2) -0.1939(8) 0.0090(7) Uani d . 1 . .
O O6 0.1571(2) 0.1803(2) 0.4810(9) 0.0119(8) Uani d . 1 . .
O O7 0.2841(2) 0.2150(2) 0.1685(8) 0.0075(6) Uani d . 1 . .
O O8 0.1428(2) 0.0790(2) 0.0952(8) 0.0109(7) Uani d . 1 . .
O O9 0.2767(2) 0.0826(2) -0.0917(8) 0.0083(7) Uani d . 1 . .
O O10 0.1278(2) -0.0221(2) -0.2863(8) 0.0095(7) Uani d . 1 . .
O O11 0.5201(2) 0.3007(2) 0.4426(8) 0.0082(7) Uani d . 1 . .
O O12 0.4709(2) 0.4061(2) 0.3108(8) 0.0077(7) Uani d . 1 . .
O O13 0.6000(2) 0.4102(2) 0.0726(8) 0.0105(7) Uani d . 1 . .
O O14 0.5899(2) 0.5436(2) 0.0455(8) 0.0065(6) Uani d . 1 . .
O O15 0.6814(2) 0.5195(2) -0.3106(8) 0.0082(7) Uani d . 1 . .
O O16 0.0899(2) 0.2724(2) 0.3487(8) 0.0084(7) Uani d . 1 . .
O O17 0.1632(2) 0.2814(2) 0.8498(8) 0.0085(7) Uani d . 1 . .
O O18 0.3864(2) 0.1604(2) 0.2995(8) 0.0082(7) Uani d . 1 . .
O O19 0.3945(2) 0.2362(2) 0.7992(8) 0.0062(6) Uani d . 1 . .
O O20 0.5007(2) 0.5578(2) 0.4336(8) 0.0073(7) Uani d . 1 . .
O O21 0.4320(2) 0.4828(2) 0.9349(8) 0.0067(7) Uani d . 1 . .
B B1 0.2862(4) 0.4681(4) 0.3246(14) 0.0079(10) Uiso d . 1 . .
B B2 0.1811(3) 0.4849(3) -0.0018(13) 0.0059(10) Uiso d . 1 . .
B B3 0.1948(3) 0.1620(3) 0.2422(13) 0.0075(10) Uiso d . 1 . .
B B4 0.1853(4) 0.0444(3) -0.0934(13) 0.0071(10) Uiso d . 1 . .
B B5 0.5250(3) 0.3704(3) 0.2794(12) 0.0052(9) Uiso d . 1 . .
B B6 0.6277(3) 0.4939(3) -0.0547(13) 0.0063(10) Uiso d . 1 . .
B B7 0.1537(4) 0.3283(3) 0.1104(13) 0.0048(10) Uiso d . 1 . .
B B8 0.1082(3) 0.2266(3) 0.5981(12) 0.0052(10) Uiso d . 1 . .
B B9 0.3394(4) 0.1748(4) 0.0454(12) 0.0064(11) Uiso d . 1 . .
B B10 0.4409(3) 0.2160(3) 0.5607(12) 0.0063(10) Uiso d . 1 . .
B B11 0.4960(4) 0.4991(4) 0.1768(13) 0.0076(12) Uiso d . 1 . .
B B12 0.4379(3) 0.5431(3) 0.6829(12) 0.0061(10) Uiso d . 1 . .

loop_
_atom_site_aniso_label
_atom_site_aniso_U_11
_atom_site_aniso_U_22
_atom_site_aniso_U_33
_atom_site_aniso_U_12
_atom_site_aniso_U_13
_atom_site_aniso_U_23
Sr1 0.0098(3) 0.0098(3) 0.0121(5) 0.00490(15) 0.000 0.000
Sr2 0.0093(3) 0.0093(3) 0.0106(5) 0.00466(16) 0.000 0.000
Sr3 0.0100(2) 0.0100(2) 0.0151(4) 0.00502(10) 0.000 0.000
Sr4 0.0072(3) 0.0066(3) 0.0083(3) 0.0036(2) 0.0001(3) 0.0014(2)
Sr5 0.0072(3) 0.0076(3) 0.0082(3) 0.0043(2) 0.0007(2) 0.0015(2)
O1 0.0055(16) 0.0191(19) 0.0082(17) 0.0048(15) -0.0004(14) -0.0017(14)
O2 0.0069(16) 0.0074(16) 0.0109(17) 0.0014(13) -0.0039(13) 0.0001(13)
O3 0.0099(16) 0.0065(16) 0.0141(18) 0.0027(14) -0.0075(14) -0.0033(14)
O4 0.0090(16) 0.0103(17) 0.0153(19) 0.0062(14) -0.0051(14) -0.0006(14)
O5 0.0074(16) 0.0100(17) 0.0091(18) 0.0039(14) -0.0009(13) 0.0018(13)
O6 0.0139(19) 0.0164(18) 0.0101(18) 0.0110(16) 0.0039(14) 0.0042(15)
O7 0.0080(16) 0.0090(16) 0.0058(16) 0.0046(14) -0.0001(13) -0.0004(13)
O8 0.0065(16) 0.0099(16) 0.0148(19) 0.0029(14) 0.0034(14) -0.0030(14)
O9 0.0076(16) 0.0109(16) 0.0081(16) 0.0059(14) 0.0012(13) -0.0006(13)
O10 0.0087(17) 0.0060(16) 0.0148(19) 0.0044(14) -0.0046(14) -0.0022(14)
O11 0.0061(16) 0.0095(16) 0.0093(17) 0.0042(14) 0.0016(13) 0.0018(13)
O12 0.0090(16) 0.0090(16) 0.0069(16) 0.0057(14) 0.0031(13) 0.0025(13)
O13 0.0104(17) 0.0078(16) 0.0125(18) 0.0039(14) 0.0087(13) 0.0050(13)
O14 0.0077(15) 0.0062(15) 0.0060(16) 0.0039(13) 0.0001(13) -0.0009(12)
O15 0.0086(18) 0.0114(18) 0.0048(17) 0.0053(15) 0.0040(14) 0.0046(14)
O16 0.0069(16) 0.0130(17) 0.0075(16) 0.0066(14) 0.0036(13) 0.0026(13)
O17 0.0082(16) 0.0092(16) 0.0077(17) 0.0041(14) -0.0004(13) -0.0023(13)
O18 0.0081(16) 0.0112(16) 0.0079(17) 0.0068(14) -0.0016(13) 0.0003(13)
O19 0.0089(15) 0.0083(16) 0.0043(16) 0.0065(13) 0.0021(12) 0.0017(12)
O20 0.0099(16) 0.0099(16) 0.0038(15) 0.0061(14) 0.0024(13) 0.0000(12)
O21 0.0057(15) 0.0066(15) 0.0076(17) 0.0029(13) -0.0009(12) 0.0029(13)

loop_
_atom_type_symbol
_atom_type_description
_atom_type_scat_dispersion_real
_atom_type_scat_dispersion_imag
_atom_type_scat_source
O O 0.0106 0.0060 'International Tables Vol C Tables 4.2.6.8 and 6.1.1.4'
B B 0.0013 0.0007 'International Tables Vol C Tables 4.2.6.8 and 6.1.1.4'
Sr Sr -1.5307 3.2498 'International Tables Vol C Tables 4.2.6.8 and 6.1.1.4'

loop_
_geom_angle_atom_site_label_1
_geom_angle_atom_site_label_2
_geom_angle_atom_site_label_3
_geom_angle_site_symmetry_1
_geom_angle_site_symmetry_3
_geom_angle
_geom_angle_publ_flag
O10 Sr1 O10 2_556 1_556 108.20(8) ?
O10 Sr1 O10 2_556 3_556 108.20(8) ?
O10 Sr1 O10 1_556 3_556 108.20(8) ?
O10 Sr1 O8 2_556 3 155.68(11) ?
O10 Sr1 O8 1_556 3 94.57(10) ?
O10 Sr1 O8 3_556 3 71.17(10) ?
O10 Sr1 O8 2_556 2 71.17(10) ?
O10 Sr1 O8 1_556 2 155.68(11) ?
O10 Sr1 O8 3_556 2 94.57(10) ?
O8 Sr1 O8 3 2 84.57(11) ?
O10 Sr1 O8 2_556 . 94.57(10) ?
O10 Sr1 O8 1_556 . 71.17(10) ?
O10 Sr1 O8 3_556 . 155.68(11) ?
O8 Sr1 O8 3 . 84.57(11) ?
O8 Sr1 O8 2 . 84.57(11) ?
O10 Sr1 O6 2_556 . 49.69(9) ?
O10 Sr1 O6 1_556 . 76.23(9) ?
O10 Sr1 O6 3_556 . 156.14(11) ?
O8 Sr1 O6 3 . 132.54(10) ?
O8 Sr1 O6 2 . 86.46(9) ?
O8 Sr1 O6 . . 48.18(9) ?
O10 Sr1 O6 2_556 2 76.23(9) ?
O10 Sr1 O6 1_556 2 156.14(11) ?
O10 Sr1 O6 3_556 2 49.69(9) ?
O8 Sr1 O6 3 2 86.46(9) ?
O8 Sr1 O6 2 2 48.18(9) ?
O8 Sr1 O6 . 2 132.54(10) ?
O6 Sr1 O6 . 2 119.923(7) ?
O10 Sr1 O6 2_556 3 156.14(11) ?
O10 Sr1 O6 1_556 3 49.69(9) ?
O10 Sr1 O6 3_556 3 76.23(9) ?
O8 Sr1 O6 3 3 48.18(9) ?
O8 Sr1 O6 2 3 132.54(10) ?
O8 Sr1 O6 . 3 86.46(9) ?
O6 Sr1 O6 . 3 119.923(8) ?
O6 Sr1 O6 2 3 119.923(8) ?
O11 Sr2 O11 2_655 3_665 102.21(9) ?
O11 Sr2 O11 2_655 . 102.21(9) ?
O11 Sr2 O11 3_665 . 102.21(9) ?
O11 Sr2 O13 2_655 3_666 94.41(10) ?
O11 Sr2 O13 3_665 3_666 75.13(10) ?
O11 Sr2 O13 . 3_666 163.33(10) ?
O11 Sr2 O13 2_655 2_656 75.13(10) ?
O11 Sr2 O13 3_665 2_656 163.33(10) ?
O11 Sr2 O13 . 2_656 94.41(10) ?
O13 Sr2 O13 3_666 2_656 88.58(11) ?
O11 Sr2 O13 2_655 1_556 163.33(10) ?
O11 Sr2 O13 3_665 1_556 94.41(10) ?
O11 Sr2 O13 . 1_556 75.13(10) ?
O13 Sr2 O13 3_666 1_556 88.58(11) ?
O13 Sr2 O13 2_656 1_556 88.58(11) ?
O11 Sr2 O15 2_655 3_666 48.77(9) ?
O11 Sr2 O15 3_665 3_666 77.18(10) ?
O11 Sr2 O15 . 3_666 148.54(9) ?
O13 Sr2 O15 3_666 3_666 47.70(9) ?
O13 Sr2 O15 2_656 3_666 89.33(9) ?
O13 Sr2 O15 1_556 3_666 136.27(10) ?
O11 Sr2 O15 2_655 2_656 77.18(10) ?
O11 Sr2 O15 3_665 2_656 148.54(9) ?
O11 Sr2 O15 . 2_656 48.77(9) ?
O13 Sr2 O15 3_666 2_656 136.27(10) ?
O13 Sr2 O15 2_656 2_656 47.70(9) ?
O13 Sr2 O15 1_556 2_656 89.33(9) ?
O15 Sr2 O15 3_666 2_656 119.955(5) ?
O11 Sr2 O15 2_655 1_556 148.54(9) ?
O11 Sr2 O15 3_665 1_556 48.77(9) ?
O11 Sr2 O15 . 1_556 77.18(10) ?
O13 Sr2 O15 3_666 1_556 89.33(9) ?
O13 Sr2 O15 2_656 1_556 136.27(10) ?
O13 Sr2 O15 1_556 1_556 47.70(9) ?
O15 Sr2 O15 3_666 1_556 119.955(6) ?
O15 Sr2 O15 2_656 1_556 119.955(5) ?
O5 Sr3 O5 3_566 1_556 110.02(8) ?
O5 Sr3 O5 3_566 2_666 110.02(8) ?
O5 Sr3 O5 1_556 2_666 110.02(8) ?
O5 Sr3 O3 3_566 3_565 70.47(10) ?
O5 Sr3 O3 1_556 3_565 94.31(9) ?
O5 Sr3 O3 2_666 3_565 152.90(11) ?
O5 Sr3 O3 3_566 . 152.90(11) ?
O5 Sr3 O3 1_556 . 70.47(10) ?
O5 Sr3 O3 2_666 . 94.31(9) ?
O3 Sr3 O3 3_565 . 82.43(11) ?
O5 Sr3 O3 3_566 2_665 94.31(9) ?
O5 Sr3 O3 1_556 2_665 152.90(11) ?
O5 Sr3 O3 2_666 2_665 70.47(10) ?
O3 Sr3 O3 3_565 2_665 82.43(11) ?
O3 Sr3 O3 . 2_665 82.43(11) ?
O5 Sr3 O1 3_566 3_565 77.41(9) ?
O5 Sr3 O1 1_556 3_565 49.47(9) ?
O5 Sr3 O1 2_666 3_565 158.70(11) ?
O3 Sr3 O1 3_565 3_565 48.06(9) ?
O3 Sr3 O1 . 3_565 84.14(10) ?
O3 Sr3 O1 2_665 3_565 129.98(11) ?
O5 Sr3 O1 3_566 2_665 49.47(9) ?
O5 Sr3 O1 1_556 2_665 158.70(10) ?
O5 Sr3 O1 2_666 2_665 77.41(9) ?
O3 Sr3 O1 3_565 2_665 84.14(10) ?
O3 Sr3 O1 . 2_665 129.98(11) ?
O3 Sr3 O1 2_665 2_665 48.06(9) ?
O1 Sr3 O1 3_565 2_665 119.572(18) ?
O5 Sr3 O1 3_566 . 158.70(11) ?
O5 Sr3 O1 1_556 . 77.41(9) ?
O5 Sr3 O1 2_666 . 49.47(9) ?
O3 Sr3 O1 3_565 . 129.98(11) ?
O3 Sr3 O1 . . 48.06(9) ?
O3 Sr3 O1 2_665 . 84.14(9) ?
O1 Sr3 O1 3_565 . 119.572(19) ?
O1 Sr3 O1 2_665 . 119.572(19) ?
O5 Sr3 O3 3_566 3_566 44.45(9) ?
O5 Sr3 O3 1_556 3_566 68.82(9) ?
O5 Sr3 O3 2_666 3_566 109.89(10) ?
O3 Sr3 O3 3_565 3_566 89.54(8) ?
O3 Sr3 O3 . 3_566 137.69(4) ?
O3 Sr3 O3 2_665 3_566 137.69(4) ?
O1 Sr3 O3 3_565 3_566 60.73(9) ?
O1 Sr3 O3 2_665 3_566 89.91(9) ?
O1 Sr3 O3 . 3_566 129.76(10) ?
O5 Sr3 O3 3_566 2_666 68.82(9) ?
O5 Sr3 O3 1_556 2_666 109.89(10) ?
O5 Sr3 O3 2_666 2_666 44.45(9) ?
O3 Sr3 O3 3_565 2_666 137.69(4) ?
O3 Sr3 O3 . 2_666 137.69(4) ?
O3 Sr3 O3 2_665 2_666 89.54(8) ?
O1 Sr3 O3 3_565 2_666 129.76(10) ?
O1 Sr3 O3 2_665 2_666 60.73(9) ?
O1 Sr3 O3 . 2_666 89.91(9) ?
O3 Sr3 O3 3_566 2_666 69.12(9) ?
O5 Sr3 O3 3_566 1_556 109.89(10) ?
O5 Sr3 O3 1_556 1_556 44.45(9) ?
O5 Sr3 O3 2_666 1_556 68.82(9) ?
O3 Sr3 O3 3_565 1_556 137.69(4) ?
O3 Sr3 O3 . 1_556 89.54(8) ?
O3 Sr3 O3 2_665 1_556 137.69(4) ?
O1 Sr3 O3 3_565 1_556 89.91(9) ?
O1 Sr3 O3 2_665 1_556 129.76(10) ?
O1 Sr3 O3 . 1_556 60.73(9) ?
O3 Sr3 O3 3_566 1_556 69.12(9) ?
O3 Sr3 O3 2_666 1_556 69.12(9) ?
O19 Sr4 O21 . . 105.01(10) ?
O19 Sr4 O17 . . 122.38(10) ?
O21 Sr4 O17 . . 111.46(10) ?
O19 Sr4 O7 . 1_556 53.90(9) ?
O21 Sr4 O7 . 1_556 104.90(10) ?
O17 Sr4 O7 . 1_556 74.20(10) ?
O19 Sr4 O2 . . 142.35(11) ?
O21 Sr4 O2 . . 100.85(10) ?
O17 Sr4 O2 . . 70.44(10) ?
O7 Sr4 O2 1_556 . 141.90(9) ?
O19 Sr4 O12 . . 77.05(9) ?
O21 Sr4 O12 . . 74.24(10) ?
O17 Sr4 O12 . . 154.69(11) ?
O7 Sr4 O12 1_556 . 129.48(9) ?
O2 Sr4 O12 . . 84.31(10) ?
O19 Sr4 O1 . . 149.31(10) ?
O21 Sr4 O1 . . 50.97(9) ?
O17 Sr4 O1 . . 87.17(10) ?
O7 Sr4 O1 1_556 . 141.53(10) ?
O2 Sr4 O1 . . 50.18(10) ?
O12 Sr4 O1 . . 77.65(9) ?
O19 Sr4 O7 . . 72.72(9) ?
O21 Sr4 O7 . . 145.82(10) ?
O17 Sr4 O7 . . 96.98(10) ?
O7 Sr4 O7 1_556 . 100.68(10) ?
O2 Sr4 O7 . . 70.49(10) ?
O12 Sr4 O7 . . 72.05(9) ?
O1 Sr4 O7 . . 115.02(10) ?
O19 Sr4 O6 . . 93.03(10) ?
O21 Sr4 O6 . . 159.89(10) ?
O17 Sr4 O6 . . 49.69(10) ?
O7 Sr4 O6 1_556 . 78.44(10) ?
O2 Sr4 O6 . . 68.12(10) ?
O12 Sr4 O6 . . 119.38(10) ?
O1 Sr4 O6 . . 114.52(9) ?
O7 Sr4 O6 . . 48.38(9) ?
O19 Sr4 O2 . 1_556 118.18(10) ?
O21 Sr4 O2 . 1_556 66.73(10) ?
O17 Sr4 O2 . 1_556 48.74(9) ?
O7 Sr4 O2 1_556 1_556 68.92(9) ?
O2 Sr4 O2 . 1_556 96.96(10) ?
O12 Sr4 O2 . 1_556 140.51(9) ?
O1 Sr4 O2 . 1_556 73.46(9) ?
O7 Sr4 O2 . 1_556 145.41(8) ?
O6 Sr4 O2 . 1_556 97.10(9) ?
O16 Sr5 O20 . 3_565 116.34(10) ?
O16 Sr5 O18 . 2 104.21(10) ?
O20 Sr5 O18 3_565 2 119.04(10) ?
O16 Sr5 O15 . 3_566 152.34(10) ?
O20 Sr5 O15 3_565 3_566 90.34(10) ?
O18 Sr5 O15 2 3_566 52.72(10) ?
O16 Sr5 O14 . 3_565 112.32(11) ?
O20 Sr5 O14 3_565 3_565 54.17(10) ?
O18 Sr5 O14 2 3_565 69.52(10) ?
O15 Sr5 O14 3_566 3_565 76.45(10) ?
O16 Sr5 O9 . 2_556 85.40(10) ?
O20 Sr5 O9 3_565 2_556 148.56(12) ?
O18 Sr5 O9 2 2_556 72.45(10) ?
O15 Sr5 O9 3_566 2_556 73.60(10) ?
O14 Sr5 O9 3_565 2_556 140.89(9) ?
O16 Sr5 O4 . 1_556 77.96(10) ?
O20 Sr5 O4 3_565 1_556 83.34(10) ?
O18 Sr5 O4 2 1_556 151.29(11) ?
O15 Sr5 O4 3_566 1_556 114.40(11) ?
O14 Sr5 O4 3_565 1_556 136.93(9) ?
O9 Sr5 O4 2_556 1_556 79.29(10) ?
O16 Sr5 O14 . 3_566 142.36(10) ?
O20 Sr5 O14 3_565 3_566 70.68(10) ?
O18 Sr5 O14 2 3_566 102.82(9) ?
O15 Sr5 O14 3_566 3_566 50.85(9) ?
O14 Sr5 O14 3_565 3_566 101.42(10) ?
O9 Sr5 O14 2_556 3_566 78.32(9) ?
O4 Sr5 O14 1_556 3_566 65.84(10) ?
O16 Sr5 O4 . . 51.39(10) ?
O20 Sr5 O4 3_565 . 71.17(10) ?
O18 Sr5 O4 2 . 108.16(10) ?
O15 Sr5 O4 3_566 . 142.90(10) ?
O14 Sr5 O4 3_565 . 66.60(9) ?
O9 Sr5 O4 2_556 . 136.26(9) ?
O4 Sr5 O4 1_556 . 95.60(10) ?
O14 Sr5 O4 3_566 . 139.09(9) ?
B1 O1 B12 . . 149.0(4) ?
B1 O1 Sr4 . . 90.7(3) ?
B12 O1 Sr4 . . 87.2(2) ?
B1 O1 Sr3 . . 95.2(3) ?
B12 O1 Sr3 . . 96.2(3) ?
Sr4 O1 Sr3 . . 161.90(14) ?
B1 O2 B7 . . 122.2(4) ?
B1 O2 Sr4 . . 97.3(3) ?
B7 O2 Sr4 . . 129.7(3) ?
B1 O2 Sr4 . 1_554 117.3(3) ?
B7 O2 Sr4 . 1_554 91.4(3) ?
Sr4 O2 Sr4 . 1_554 96.96(10) ?
B1 O3 B2 . . 118.8(4) ?
B1 O3 Sr3 . . 99.3(3) ?
B2 O3 Sr3 . . 133.8(3) ?
B1 O3 Sr3 . 1_554 134.9(3) ?
B2 O3 Sr3 . 1_554 81.8(3) ?
Sr3 O3 Sr3 . 1_554 89.54(8) ?
B2 O4 B7 . . 122.2(4) ?
B2 O4 Sr5 . 1_554 112.8(3) ?
B7 O4 Sr5 . 1_554 117.1(3) ?
B2 O4 Sr5 . . 112.8(3) ?
B7 O4 Sr5 . . 89.7(2) ?
Sr5 O4 Sr5 1_554 . 95.60(10) ?
B2 O5 B12 . 3_564 137.7(4) ?
B2 O5 Sr3 . 1_554 112.1(3) ?
B12 O5 Sr3 3_564 1_554 110.1(2) ?
B3 O6 B8 . . 148.2(4) ?
B3 O6 Sr4 . . 94.5(3) ?
B8 O6 Sr4 . . 89.0(2) ?
B3 O6 Sr1 . . 94.1(3) ?
B8 O6 Sr1 . . 95.1(2) ?
Sr4 O6 Sr1 . . 156.60(14) ?
B3 O7 B9 . . 121.5(4) ?
B3 O7 Sr4 . 1_554 116.9(3) ?
B9 O7 Sr4 . 1_554 95.6(2) ?
B3 O7 Sr4 . . 94.6(3) ?
B9 O7 Sr4 . . 127.1(3) ?
Sr4 O7 Sr4 1_554 . 100.68(10) ?
B3 O8 B4 . . 119.2(4) ?
B3 O8 Sr1 . . 100.4(3) ?
B4 O8 Sr1 . . 132.7(3) ?
B3 O8 Sr1 . 1_554 136.6(3) ?
B4 O8 Sr1 . 1_554 79.8(3) ?
Sr1 O8 Sr1 . 1_554 89.02(8) ?
B4 O9 B9 . . 123.2(4) ?
B4 O9 Sr5 . 3_554 114.8(3) ?
B9 O9 Sr5 . 3_554 120.0(2) ?
B4 O10 B8 . 3_554 135.4(4) ?
B4 O10 Sr1 . 1_554 114.0(3) ?
B8 O10 Sr1 3_554 1_554 110.6(3) ?
B5 O11 B10 . . 131.2(4) ?
B5 O11 Sr2 . . 114.5(3) ?
B10 O11 Sr2 . . 112.6(3) ?
B5 O12 B11 . . 122.3(4) ?
B5 O12 Sr4 . . 121.9(3) ?
B11 O12 Sr4 . . 115.1(3) ?
B6 O13 B5 . . 120.1(4) ?
B6 O13 Sr2 . 1_554 106.1(3) ?
B5 O13 Sr2 . 1_554 129.8(3) ?
B6 O14 B11 . . 121.3(4) ?
B6 O14 Sr5 . 2_665 119.7(3) ?
B11 O14 Sr5 . 2_665 95.3(3) ?
B6 O14 Sr5 . 2_664 89.9(3) ?
B11 O14 Sr5 . 2_664 130.0(3) ?
Sr5 O14 Sr5 2_665 2_664 101.42(10) ?
B6 O15 B10 . 3_664 147.5(4) ?
B6 O15 Sr5 . 2_664 98.7(3) ?
B10 O15 Sr5 3_664 2_664 93.8(2) ?
B6 O15 Sr2 . 1_554 87.5(3) ?
B10 O15 Sr2 3_664 1_554 89.5(2) ?
Sr5 O15 Sr2 2_664 1_554 162.45(13) ?
B8 O16 B7 . . 125.3(4) ?
B8 O16 Sr5 . . 113.2(3) ?
B7 O16 Sr5 . . 111.1(3) ?
B8 O17 B7 . 1_556 137.0(4) ?
B8 O17 Sr4 . . 106.5(3) ?
B7 O17 Sr4 1_556 . 114.7(3) ?
B9 O18 B10 . . 133.6(4) ?
B9 O18 Sr5 . 3 123.3(3) ?
B10 O18 Sr5 . 3 99.5(3) ?
B10 O19 B9 . 1_556 125.1(4) ?
B10 O19 Sr4 . . 123.0(3) ?
B9 O19 Sr4 1_556 . 104.1(3) ?
B12 O20 B11 . . 130.6(4) ?
B12 O20 Sr5 . 2_665 120.1(3) ?
B11 O20 Sr5 . 2_665 104.0(3) ?
B11 O21 B12 1_556 . 128.2(4) ?
O1 B1 O2 . . 121.8(5) ?
O1 B1 O3 . . 116.7(4) ?
O2 B1 O3 . . 121.1(4) ?
O5 B2 O4 . . 126.2(4) ?
O5 B2 O3 . . 112.9(4) ?
O4 B2 O3 . . 120.6(4) ?
O6 B3 O7 . . 122.4(4) ?
O6 B3 O8 . . 116.6(4) ?
O7 B3 O8 . . 120.5(4) ?
O10 B4 O9 . . 125.9(4) ?
O10 B4 O8 . . 113.1(4) ?
O9 B4 O8 . . 120.7(4) ?
O11 B5 O12 . . 126.8(4) ?
O11 B5 O13 . . 112.6(4) ?
O12 B5 O13 . . 120.4(4) ?
O15 B6 O14 . . 120.4(4) ?
O15 B6 O13 . . 118.6(4) ?
O14 B6 O13 . . 120.1(4) ?
O17 B7 O16 1_554 . 115.6(4) ?
O17 B7 O2 1_554 . 104.0(4) ?
O16 B7 O2 . . 110.3(4) ?
O17 B7 O4 1_554 . 110.8(4) ?
O16 B7 O4 . . 106.4(4) ?
O2 B7 O4 . . 109.7(4) ?
O17 B8 O16 . . 116.4(4) ?
O17 B8 O10 . 2_556 111.8(4) ?
O16 B8 O10 . 2_556 109.5(4) ?
O17 B8 O6 . . 103.8(4) ?
O16 B8 O6 . . 112.0(4) ?
O10 B8 O6 2_556 . 102.2(3) ?
O18 B9 O19 . 1_554 116.7(4) ?
O18 B9 O9 . . 105.9(4) ?
O19 B9 O9 1_554 . 110.2(4) ?
O18 B9 O7 . . 110.4(4) ?
O19 B9 O7 1_554 . 104.4(3) ?
O9 B9 O7 . . 109.2(4) ?
O19 B10 O18 . . 116.4(4) ?
O19 B10 O11 . . 110.3(4) ?
O18 B10 O11 . . 110.7(4) ?
O19 B10 O15 . 2_656 111.6(4) ?
O18 B10 O15 . 2_656 102.4(3) ?
O11 B10 O15 . 2_656 104.5(3) ?
O21 B11 O20 1_554 . 116.5(4) ?
O21 B11 O14 1_554 . 110.8(4) ?
O20 B11 O14 . . 104.6(4) ?
O21 B11 O12 1_554 . 106.0(4) ?
O20 B11 O12 . . 109.2(4) ?
O14 B11 O12 . . 109.7(4) ?
O20 B12 O21 . . 116.5(4) ?
O20 B12 O1 . . 111.7(4) ?
O21 B12 O1 . . 104.4(4) ?
O20 B12 O5 . 2_666 109.0(4) ?
O21 B12 O5 . 2_666 111.8(4) ?
O1 B12 O5 . 2_666 102.5(3) ?

loop_
_geom_bond_atom_site_label_1
_geom_bond_atom_site_label_2
_geom_bond_site_symmetry_2
_geom_bond_distance
_geom_bond_publ_flag
Sr1 O10 2_556 2.569(3) ?
Sr1 O10 1_556 2.569(3) ?
Sr1 O10 3_556 2.569(3) ?
Sr1 O8 3 2.734(3) ?
Sr1 O8 2 2.734(3) ?
Sr1 O8 . 2.734(3) ?
Sr1 O6 . 2.913(4) ?
Sr1 O6 2 2.913(4) ?
Sr1 O6 3 2.913(4) ?
Sr1 B3 . 3.285(5) ?
Sr1 B3 3 3.285(5) ?
Sr1 B3 2 3.285(5) ?
Sr2 O11 2_655 2.542(3) ?
Sr2 O11 3_665 2.542(3) ?
Sr2 O11 . 2.542(3) ?
Sr2 O13 3_666 2.644(3) ?
Sr2 O13 2_656 2.644(3) ?
Sr2 O13 1_556 2.644(3) ?
Sr2 O15 3_666 3.074(3) ?
Sr2 O15 2_656 3.074(3) ?
Sr2 O15 1_556 3.074(3) ?
Sr2 B6 3_666 3.303(5) ?
Sr2 B6 2_656 3.303(5) ?
Sr2 B6 1_556 3.303(5) ?
Sr3 O5 3_566 2.594(3) ?
Sr3 O5 1_556 2.594(3) ?
Sr3 O5 2_666 2.594(3) ?
Sr3 O3 3_565 2.786(3) ?
Sr3 O3 . 2.786(3) ?
Sr3 O3 2_665 2.786(3) ?
Sr3 O1 3_565 2.908(3) ?
Sr3 O1 2_665 2.908(3) ?
Sr3 O1 . 2.908(3) ?
Sr3 O3 3_566 3.236(3) ?
Sr3 O3 2_666 3.236(4) ?
Sr3 O3 1_556 3.236(4) ?
Sr4 O19 . 2.507(3) ?
Sr4 O21 . 2.519(3) ?
Sr4 O17 . 2.526(3) ?
Sr4 O7 1_556 2.657(3) ?
Sr4 O2 . 2.685(3) ?
Sr4 O12 . 2.737(3) ?
Sr4 O1 . 2.845(4) ?
Sr4 O7 . 2.864(3) ?
Sr4 O6 . 2.893(4) ?
Sr4 O2 1_556 2.988(3) ?
Sr4 B12 . 3.145(5) ?
Sr4 B1 . 3.158(5) ?
Sr5 O16 . 2.479(3) ?
Sr5 O20 3_565 2.482(3) ?
Sr5 O18 2 2.539(3) ?
Sr5 O15 3_566 2.649(3) ?
Sr5 O14 3_565 2.657(3) ?
Sr5 O9 2_556 2.676(3) ?
Sr5 O4 1_556 2.816(3) ?
Sr5 O14 3_566 2.836(3) ?
Sr5 O4 . 2.924(4) ?
Sr5 B10 2 3.129(5) ?
Sr5 B6 3_566 3.149(5) ?
Sr5 B11 3_565 3.171(6) ?
O1 B1 . 1.335(6) ?
O1 B12 . 1.486(6) ?
O2 B1 . 1.354(6) ?
O2 B7 . 1.509(6) ?
O2 Sr4 1_554 2.988(3) ?
O3 B1 . 1.392(6) ?
O3 B2 . 1.401(6) ?
O3 Sr3 1_554 3.236(3) ?
O4 B2 . 1.366(6) ?
O4 B7 . 1.521(6) ?
O4 Sr5 1_554 2.816(3) ?
O5 B2 . 1.340(6) ?
O5 B12 3_564 1.489(6) ?
O5 Sr3 1_554 2.594(3) ?
O6 B3 . 1.323(6) ?
O6 B8 . 1.499(6) ?
O7 B3 . 1.370(6) ?
O7 B9 . 1.517(6) ?
O7 Sr4 1_554 2.657(3) ?
O8 B3 . 1.394(6) ?
O8 B4 . 1.399(6) ?
O8 Sr1 1_554 3.304(3) ?
O9 B4 . 1.364(6) ?
O9 B9 . 1.516(6) ?
O9 Sr5 3_554 2.676(3) ?
O10 B4 . 1.349(6) ?
O10 B8 3_554 1.487(5) ?
O10 Sr1 1_554 2.569(3) ?
O11 B5 . 1.348(6) ?
O11 B10 . 1.494(6) ?
O12 B5 . 1.350(6) ?
O12 B11 . 1.537(6) ?
O13 B6 . 1.377(6) ?
O13 B5 . 1.419(6) ?
O13 Sr2 1_554 2.644(3) ?
O14 B6 . 1.371(6) ?
O14 B11 . 1.503(6) ?
O14 Sr5 2_665 2.657(3) ?
O14 Sr5 2_664 2.836(3) ?
O15 B6 . 1.349(6) ?
O15 B10 3_664 1.501(6) ?
O15 Sr5 2_664 2.649(3) ?
O15 Sr2 1_554 3.074(3) ?
O16 B8 . 1.445(6) ?
O16 B7 . 1.447(6) ?
O17 B8 . 1.425(6) ?
O17 B7 1_556 1.426(6) ?
O18 B9 . 1.441(6) ?
O18 B10 . 1.458(6) ?
O18 Sr5 3 2.539(3) ?
O19 B10 . 1.434(6) ?
O19 B9 1_556 1.450(5) ?
O20 B12 . 1.440(6) ?
O20 B11 . 1.460(6) ?
O20 Sr5 2_665 2.482(3) ?
O21 B11 1_556 1.425(6) ?
O21 B12 . 1.458(6) ?
